data_1571281
loop_
_publ_author_name
'Timmann, Sven'
'Wu, Tun-Hui'
'Golz, Christopher'
'Alcarazo, Manuel'

_publ_section_title
;
 Reactivity of &#x3b1;-diazo sulfonium salts: rhodium-catalysed ring
 expansion of indenes to naphthalenes.
;
_journal_issue 16
_journal_name_full 'Chemical science'
_journal_page_first 5938
_journal_page_last 5943
_journal_paper_doi 10.1039/d4sc01138d
_journal_volume 15
_journal_year 2024
_chemical_formula_moiety 'C28 H20 F3 S, B F4, C2 H3 N'
_chemical_formula_sum 'C30 H23 B F7 N S'
_chemical_formula_weight 573.36
_space_group_crystal_system triclinic
_space_group_IT_number 2
_space_group_name_Hall '-P 1'
_space_group_name_H-M_alt 'P -1'
_atom_sites_solution_hydrogens geom
_atom_sites_solution_primary dual
_audit_creation_date 2023-10-26
_audit_creation_method
;FinalCif V125 by Daniel Kratzert, Freiburg 2023, 
https://dkratzert.de/finalcif.html
;
_audit_update_record
;
2024-02-14 deposited with the CCDC.	2024-03-12 downloaded from the CCDC.
;
_cell_angle_alpha 79.460(2)
_cell_angle_beta 68.373(2)
_cell_angle_gamma 70.766(2)
_cell_formula_units_Z 2
_cell_length_a 9.7055(6)
_cell_length_b 11.9141(9)
_cell_length_c 12.9664(10)
_cell_measurement_reflns_used 9388
_cell_measurement_temperature 100.00
_cell_measurement_theta_max 30.582
_cell_measurement_theta_min 2.395
_cell_volume 1312.75(16)
_computing_cell_refinement 'SAINT V8.40B (?, 2016)'
_computing_data_collection 'Bruker BIS V6.2.15/2021-03-16 and APEX4 2022.1-1'
_computing_data_reduction 'SAINT V8.40B (?, 2016)'
_computing_molecular_graphics 'Olex2 1.5 (Dolomanov et al., 2009)'
_computing_publication_material 'Olex2 1.5 (Dolomanov et al., 2009)'
_computing_structure_refinement 'XL  (Sheldrick, 2008)'
_computing_structure_solution 'XT  (Sheldrick, 2015)'
_diffrn_ambient_environment N~2~
_diffrn_ambient_temperature 100.00
_diffrn_detector CPAD
_diffrn_detector_area_resol_mean 7.41
_diffrn_detector_type 'Bruker PHOTON III'
_diffrn_measured_fraction_theta_full 1.000
_diffrn_measured_fraction_theta_max 0.998
_diffrn_measurement_device 'four-circle diffractometer'
_diffrn_measurement_device_type 'Bruker D8 VENTURE dual wavelength Mo/Cu'
_diffrn_measurement_method '\w and \f scans'
_diffrn_measurement_specimen_support 'MiTeGen micromount'
_diffrn_radiation_monochromator 'mirror optics'
_diffrn_radiation_probe x-ray
_diffrn_radiation_type MoK\a
_diffrn_radiation_wavelength 0.71073
_diffrn_reflns_av_R_equivalents 0.0363
_diffrn_reflns_av_unetI/netI 0.0167
_diffrn_reflns_Laue_measured_fraction_full 1.000
_diffrn_reflns_Laue_measured_fraction_max 0.998
_diffrn_reflns_limit_h_max 13
_diffrn_reflns_limit_h_min -12
_diffrn_reflns_limit_k_max 17
_diffrn_reflns_limit_k_min -17
_diffrn_reflns_limit_l_max 18
_diffrn_reflns_limit_l_min -18
_diffrn_reflns_number 76784
_diffrn_reflns_point_group_measured_fraction_full 1.000
_diffrn_reflns_point_group_measured_fraction_max 0.998
_diffrn_reflns_theta_full 25.242
_diffrn_reflns_theta_max 30.592
_diffrn_reflns_theta_min 2.356
_diffrn_source 'microfocus sealed X-ray tube'
_diffrn_source_current 1.0
_diffrn_source_power 0.05
_diffrn_source_type 'Incoatec I\ms'
_diffrn_source_voltage 50.0
_diffrn_standards_number 0
_exptl_absorpt_coefficient_mu 0.195
_exptl_absorpt_correction_T_max 1.0000
_exptl_absorpt_correction_T_min 0.8188
_exptl_absorpt_correction_type numerical
_exptl_absorpt_process_details
;
SADABS-2016/2 (Bruker,2016/2) was used for absorption correction.
wR2(int) was 0.1270 before and 0.0488 after correction.
The Ratio of minimum to maximum transmission is 0.8188.
The \l/2 correction factor is Not present.
;
_exptl_crystal_colour colourless
_exptl_crystal_colour_primary colourless
_exptl_crystal_density_diffrn 1.451
_exptl_crystal_description block
_exptl_crystal_F_000 588
_exptl_crystal_recrystallization_method 'from a mixture of acetonitrile and diethyl ether by vapor diffusion method.'
_exptl_crystal_size_max 0.476
_exptl_crystal_size_mid 0.281
_exptl_crystal_size_min 0.154
_refine_diff_density_max 0.850
_refine_diff_density_min -0.371
_refine_diff_density_rms 0.059
_refine_ls_extinction_method none
_refine_ls_goodness_of_fit_ref 1.046
_refine_ls_hydrogen_treatment constr
_refine_ls_matrix_type full
_refine_ls_number_parameters 362
_refine_ls_number_reflns 8052
_refine_ls_number_restraints 0
_refine_ls_restrained_S_all 1.046
_refine_ls_R_factor_all 0.0434
_refine_ls_R_factor_gt 0.0399
_refine_ls_shift/su_max 0.001
_refine_ls_shift/su_mean 0.000
_refine_ls_structure_factor_coef Fsqd
_refine_ls_weighting_details 'w=1/[\s^2^(Fo^2^)+(0.0562P)^2^+0.7126P] where P=(Fo^2^+2Fc^2^)/3'
_refine_ls_weighting_scheme calc
_refine_ls_wR_factor_gt 0.1085
_refine_ls_wR_factor_ref 0.1116
_reflns_Friedel_coverage 0.000
_reflns_number_gt 7409
_reflns_number_total 8052
_reflns_threshold_expression 'I > 2\s(I)'
_cod_data_source_file d4sc01138d2.cif
_cod_data_source_block mo_2131_cg_0m
_cod_depositor_comments 'Adding full bibliography for 1571276--1571290.cif.'
_cod_original_cell_volume 1312.75(17)
_cod_database_code 1571281
_olex2_refinement_description
;
1. Fixed Uiso
 At 1.2 times of:
  All C(H) groups, All C(H,H) groups
 At 1.5 times of:
  All C(H,H,H) groups
2.a Secondary CH2 refined with riding coordinates:
 C22(H22A,H22B)
2.b Aromatic/amide H refined with riding coordinates:
 C2(H2), C3(H3), C4(H4), C5(H5), C9(H9), C10(H10), C11(H11), C12(H12),
 C17(H17), C18(H18), C19(H19), C20(H20), C21(H21), C24(H24), C25(H25), C26(H26),
  C27(H27), C28(H28)
2.c Idealised Me refined as rotating group:
 C30(H30A,H30B,H30C)
;
_olex2_submission_special_instructions 'No special instructions were received'
_shelx_shelxl_version_number 2018/3
_shelx_space_group_comment
;
The symmetry employed for this shelxl refinement is uniquely defined
by the following loop, which should always be used as a source of
symmetry information in preference to the above space-group names.
They are only intended as comments.
;
_shelx_estimated_absorpt_t_min 0.913
_shelx_estimated_absorpt_t_max 0.971
_diffrn_measurement_ambient_temperature_device_make 'Oxford Cryostream 800'

loop_
_space_group_symop_operation_xyz
'x, y, z'
'-x, -y, -z'

loop_
_atom_site_label
_atom_site_type_symbol
_atom_site_fract_x
_atom_site_fract_y
_atom_site_fract_z
_atom_site_U_iso_or_equiv
_atom_site_adp_type
_atom_site_occupancy
_atom_site_site_symmetry_order
_atom_site_calc_flag
_atom_site_refinement_flags_posn
_atom_site_refinement_flags_adp
_atom_site_refinement_flags_occupancy
_atom_site_disorder_assembly
_atom_site_disorder_group
S1 S 0.46950(3) 0.57913(2) 0.20187(2) 0.01507(7) Uani 1 1 d . . . . .
F1 F 0.22020(10) 0.52814(7) 0.51992(6) 0.02600(16) Uani 1 1 d . . . . .
F2 F 0.40174(9) 0.40475(6) 0.40570(7) 0.02601(16) Uani 1 1 d . . . . .
F3 F 0.18106(9) 0.48471(7) 0.38078(6) 0.02441(15) Uani 1 1 d . . . . .
C1 C 0.40150(13) 0.48790(10) 0.14897(9) 0.01683(19) Uani 1 1 d . . . . .
C2 C 0.26694(14) 0.52440(11) 0.12193(10) 0.0201(2) Uani 1 1 d . . . . .
H2 H 0.197514 0.602125 0.135058 0.024 Uiso 1 1 calc R U . . .
C3 C 0.23794(15) 0.44195(12) 0.07456(10) 0.0232(2) Uani 1 1 d . . . . .
H3 H 0.146319 0.462941 0.055845 0.028 Uiso 1 1 calc R U . . .
C4 C 0.34289(16) 0.32889(12) 0.05459(10) 0.0244(2) Uani 1 1 d . . . . .
H4 H 0.321344 0.273796 0.022486 0.029 Uiso 1 1 calc R U . . .
C5 C 0.47850(15) 0.29512(11) 0.08072(10) 0.0223(2) Uani 1 1 d . . . . .
H5 H 0.549335 0.218167 0.065708 0.027 Uiso 1 1 calc R U . . .
C6 C 0.50935(13) 0.37546(10) 0.12920(9) 0.0176(2) Uani 1 1 d . . . . .
C7 C 0.64419(13) 0.36051(10) 0.16160(9) 0.0180(2) Uani 1 1 d . . . . .
C8 C 0.63581(13) 0.46053(10) 0.20828(9) 0.01697(19) Uani 1 1 d . . . . .
C9 C 0.74976(14) 0.46798(11) 0.24489(10) 0.0207(2) Uani 1 1 d . . . . .
H9 H 0.741125 0.537817 0.275146 0.025 Uiso 1 1 calc R U . . .
C10 C 0.87775(14) 0.36773(12) 0.23506(11) 0.0252(2) Uani 1 1 d . . . . .
H10 H 0.956705 0.367475 0.261869 0.030 Uiso 1 1 calc R U . . .
C11 C 0.89097(15) 0.26809(12) 0.18640(11) 0.0272(3) Uani 1 1 d . . . . .
H11 H 0.980638 0.201811 0.178489 0.033 Uiso 1 1 calc R U . . .
C12 C 0.77600(15) 0.26340(11) 0.14913(10) 0.0238(2) Uani 1 1 d . . . . .
H12 H 0.787079 0.194961 0.115619 0.029 Uiso 1 1 calc R U . . .
C13 C 0.28564(14) 0.50615(10) 0.41243(9) 0.0195(2) Uani 1 1 d . . . . .
C14 C 0.34502(12) 0.60760(9) 0.34233(9) 0.01567(18) Uani 1 1 d . . . . .
C15 C 0.25262(12) 0.74027(9) 0.35925(9) 0.01502(18) Uani 1 1 d . . . . .
C16 C 0.09593(13) 0.77123(9) 0.44872(9) 0.01625(19) Uani 1 1 d . . . . .
C17 C 0.07550(13) 0.83925(10) 0.53286(9) 0.0191(2) Uani 1 1 d . . . . .
H17 H 0.161091 0.858717 0.536156 0.023 Uiso 1 1 calc R U . . .
C18 C -0.07012(15) 0.87879(11) 0.61217(10) 0.0236(2) Uani 1 1 d . . . . .
H18 H -0.083756 0.925344 0.669251 0.028 Uiso 1 1 calc R U . . .
C19 C -0.19527(15) 0.85003(11) 0.60762(11) 0.0260(2) Uani 1 1 d . . . . .
H19 H -0.294426 0.876536 0.661858 0.031 Uiso 1 1 calc R U . . .
C20 C -0.17533(14) 0.78239(11) 0.52359(11) 0.0247(2) Uani 1 1 d . . . . .
H20 H -0.261087 0.763022 0.520458 0.030 Uiso 1 1 calc R U . . .
C21 C -0.03028(14) 0.74304(10) 0.44418(10) 0.0208(2) Uani 1 1 d . . . . .
H21 H -0.017135 0.696992 0.386878 0.025 Uiso 1 1 calc R U . . .
C22 C 0.39374(13) 0.68670(10) 0.39384(9) 0.0180(2) Uani 1 1 d . . . . .
H22A H 0.377903 0.672587 0.474509 0.022 Uiso 1 1 calc R U . . .
H22B H 0.487912 0.710960 0.348552 0.022 Uiso 1 1 calc R U . . .
C23 C 0.26240(12) 0.82739(9) 0.25761(9) 0.01547(18) Uani 1 1 d . . . . .
C24 C 0.36376(13) 0.89691(10) 0.22731(10) 0.0191(2) Uani 1 1 d . . . . .
H24 H 0.431438 0.886392 0.267999 0.023 Uiso 1 1 calc R U . . .
C25 C 0.36631(14) 0.98178(11) 0.13762(11) 0.0234(2) Uani 1 1 d . . . . .
H25 H 0.436690 1.028098 0.117073 0.028 Uiso 1 1 calc R U . . .
C26 C 0.26713(15) 0.99934(11) 0.07800(10) 0.0240(2) Uani 1 1 d . . . . .
H26 H 0.268935 1.057681 0.017194 0.029 Uiso 1 1 calc R U . . .
C27 C 0.16490(14) 0.93064(11) 0.10815(10) 0.0223(2) Uani 1 1 d . . . . .
H27 H 0.096581 0.942166 0.067754 0.027 Uiso 1 1 calc R U . . .
C28 C 0.16241(13) 0.84500(10) 0.19738(10) 0.0189(2) Uani 1 1 d . . . . .
H28 H 0.092510 0.798341 0.217410 0.023 Uiso 1 1 calc R U . . .
F4 F 0.69671(10) 0.75174(10) 0.17477(9) 0.0424(2) Uani 1 1 d . . . . .
F5 F 0.92603(11) 0.65148(9) 0.05885(8) 0.0392(2) Uani 1 1 d . . . . .
F6 F 0.90739(11) 0.68272(9) 0.23151(8) 0.0348(2) Uani 1 1 d . . . . .
F7 F 0.89368(14) 0.83790(9) 0.10082(9) 0.0453(3) Uani 1 1 d . . . . .
B1 B 0.85594(17) 0.73167(14) 0.14145(12) 0.0248(3) Uani 1 1 d . . . . .
N1 N 0.56760(19) 1.13421(15) 0.46516(17) 0.0518(4) Uani 1 1 d . . . . .
C29 C 0.62215(19) 1.06740(15) 0.39756(16) 0.0396(4) Uani 1 1 d . . . . .
C30 C 0.6920(2) 0.98459(17) 0.31116(18) 0.0488(4) Uani 1 1 d . . . . .
H30A H 0.652208 1.018572 0.249419 0.073 Uiso 1 1 calc R U . . .
H30B H 0.666598 0.909475 0.341155 0.073 Uiso 1 1 calc R U . . .
H30C H 0.804569 0.969615 0.284362 0.073 Uiso 1 1 calc R U . . .

loop_
_atom_site_aniso_label
_atom_site_aniso_U_11
_atom_site_aniso_U_22
_atom_site_aniso_U_33
_atom_site_aniso_U_23
_atom_site_aniso_U_13
_atom_site_aniso_U_12
S1 0.01709(12) 0.01303(11) 0.01512(12) -0.00237(8) -0.00633(9) -0.00248(9)
F1 0.0340(4) 0.0239(4) 0.0149(3) 0.0003(3) -0.0047(3) -0.0066(3)
F2 0.0276(4) 0.0145(3) 0.0282(4) 0.0028(3) -0.0069(3) -0.0012(3)
F3 0.0282(4) 0.0222(3) 0.0262(4) 0.0009(3) -0.0093(3) -0.0127(3)
C1 0.0190(5) 0.0169(5) 0.0159(4) -0.0036(4) -0.0063(4) -0.0048(4)
C2 0.0196(5) 0.0222(5) 0.0190(5) -0.0032(4) -0.0074(4) -0.0046(4)
C3 0.0233(5) 0.0303(6) 0.0203(5) -0.0035(4) -0.0085(4) -0.0107(5)
C4 0.0305(6) 0.0266(6) 0.0214(5) -0.0049(4) -0.0079(5) -0.0142(5)
C5 0.0279(6) 0.0184(5) 0.0211(5) -0.0052(4) -0.0063(4) -0.0074(4)
C6 0.0203(5) 0.0163(5) 0.0156(4) -0.0030(4) -0.0053(4) -0.0042(4)
C7 0.0191(5) 0.0159(5) 0.0167(5) -0.0024(4) -0.0054(4) -0.0021(4)
C8 0.0165(5) 0.0155(4) 0.0171(4) -0.0018(4) -0.0058(4) -0.0017(4)
C9 0.0195(5) 0.0232(5) 0.0199(5) -0.0018(4) -0.0074(4) -0.0055(4)
C10 0.0184(5) 0.0304(6) 0.0248(6) -0.0005(5) -0.0092(4) -0.0031(4)
C11 0.0209(5) 0.0268(6) 0.0266(6) -0.0032(5) -0.0078(5) 0.0032(4)
C12 0.0241(6) 0.0192(5) 0.0226(5) -0.0046(4) -0.0069(4) 0.0013(4)
C13 0.0228(5) 0.0158(5) 0.0176(5) -0.0005(4) -0.0062(4) -0.0035(4)
C14 0.0182(5) 0.0139(4) 0.0146(4) -0.0022(3) -0.0058(4) -0.0031(4)
C15 0.0164(4) 0.0130(4) 0.0163(4) -0.0033(3) -0.0063(4) -0.0029(3)
C16 0.0175(5) 0.0136(4) 0.0165(4) -0.0016(3) -0.0054(4) -0.0030(4)
C17 0.0205(5) 0.0171(5) 0.0191(5) -0.0038(4) -0.0073(4) -0.0026(4)
C18 0.0253(6) 0.0201(5) 0.0203(5) -0.0055(4) -0.0052(4) -0.0003(4)
C19 0.0212(5) 0.0210(5) 0.0264(6) -0.0028(4) -0.0003(4) -0.0023(4)
C20 0.0193(5) 0.0206(5) 0.0319(6) -0.0017(4) -0.0054(5) -0.0063(4)
C21 0.0201(5) 0.0186(5) 0.0242(5) -0.0034(4) -0.0067(4) -0.0059(4)
C22 0.0191(5) 0.0175(5) 0.0195(5) -0.0050(4) -0.0096(4) -0.0024(4)
C23 0.0160(4) 0.0125(4) 0.0165(4) -0.0031(3) -0.0045(4) -0.0021(3)
C24 0.0162(5) 0.0165(5) 0.0228(5) -0.0038(4) -0.0040(4) -0.0038(4)
C25 0.0215(5) 0.0183(5) 0.0247(5) -0.0016(4) -0.0007(4) -0.0064(4)
C26 0.0268(6) 0.0166(5) 0.0201(5) 0.0002(4) -0.0029(4) -0.0016(4)
C27 0.0246(5) 0.0192(5) 0.0202(5) -0.0018(4) -0.0088(4) -0.0010(4)
C28 0.0208(5) 0.0163(5) 0.0202(5) -0.0020(4) -0.0084(4) -0.0040(4)
F4 0.0188(4) 0.0515(6) 0.0547(6) -0.0105(5) -0.0126(4) -0.0031(4)
F5 0.0363(5) 0.0489(6) 0.0318(4) -0.0152(4) -0.0070(4) -0.0097(4)
F6 0.0419(5) 0.0403(5) 0.0342(4) 0.0023(4) -0.0243(4) -0.0162(4)
F7 0.0611(7) 0.0380(5) 0.0542(6) 0.0116(4) -0.0349(5) -0.0264(5)
B1 0.0217(6) 0.0294(7) 0.0280(7) -0.0024(5) -0.0127(5) -0.0080(5)
N1 0.0378(8) 0.0391(8) 0.0850(13) -0.0174(8) -0.0227(8) -0.0097(6)
C29 0.0311(7) 0.0326(7) 0.0609(10) -0.0049(7) -0.0221(7) -0.0080(6)
C30 0.0521(10) 0.0384(9) 0.0543(11) -0.0053(8) -0.0173(9) -0.0103(8)

loop_
_atom_type_symbol
_atom_type_description
_atom_type_scat_dispersion_real
_atom_type_scat_dispersion_imag
_atom_type_scat_source
C C 0.0033 0.0016 'International Tables Vol C Tables 4.2.6.8 and 6.1.1.4'
H H 0.0000 0.0000 'International Tables Vol C Tables 4.2.6.8 and 6.1.1.4'
B B 0.0013 0.0007 'International Tables Vol C Tables 4.2.6.8 and 6.1.1.4'
F F 0.0171 0.0103 'International Tables Vol C Tables 4.2.6.8 and 6.1.1.4'
N N 0.0061 0.0033 'International Tables Vol C Tables 4.2.6.8 and 6.1.1.4'
S S 0.1246 0.1234 'International Tables Vol C Tables 4.2.6.8 and 6.1.1.4'

loop_
_geom_angle_atom_site_label_1
_geom_angle_atom_site_label_2
_geom_angle_atom_site_label_3
_geom_angle
_geom_angle_site_symmetry_1
_geom_angle_site_symmetry_3
_geom_angle_publ_flag
C1 S1 C14 108.30(5) . . ?
C8 S1 C1 92.26(5) . . ?
C8 S1 C14 107.39(5) . . ?
C2 C1 S1 125.49(9) . . ?
C2 C1 C6 123.77(10) . . ?
C6 C1 S1 110.54(8) . . ?
C1 C2 H2 121.4 . . ?
C1 C2 C3 117.14(11) . . ?
C3 C2 H2 121.4 . . ?
C2 C3 H3 119.8 . . ?
C4 C3 C2 120.34(11) . . ?
C4 C3 H3 119.8 . . ?
C3 C4 H4 119.3 . . ?
C5 C4 C3 121.41(11) . . ?
C5 C4 H4 119.3 . . ?
C4 C5 H5 120.3 . . ?
C4 C5 C6 119.35(11) . . ?
C6 C5 H5 120.3 . . ?
C1 C6 C7 113.14(10) . . ?
C5 C6 C1 117.98(11) . . ?
C5 C6 C7 128.87(11) . . ?
C8 C7 C6 113.14(10) . . ?
C12 C7 C6 128.66(11) . . ?
C12 C7 C8 118.18(11) . . ?
C7 C8 S1 110.58(8) . . ?
C9 C8 S1 125.34(9) . . ?
C9 C8 C7 123.85(10) . . ?
C8 C9 H9 121.7 . . ?
C8 C9 C10 116.65(11) . . ?
C10 C9 H9 121.7 . . ?
C9 C10 H10 119.6 . . ?
C11 C10 C9 120.71(12) . . ?
C11 C10 H10 119.6 . . ?
C10 C11 H11 119.3 . . ?
C12 C11 C10 121.49(11) . . ?
C12 C11 H11 119.3 . . ?
C7 C12 H12 120.5 . . ?
C11 C12 C7 119.05(11) . . ?
C11 C12 H12 120.5 . . ?
F1 C13 F2 106.72(9) . . ?
F1 C13 C14 111.65(9) . . ?
F2 C13 C14 110.94(9) . . ?
F3 C13 F1 107.58(10) . . ?
F3 C13 F2 107.30(9) . . ?
F3 C13 C14 112.38(9) . . ?
C13 C14 S1 116.69(8) . . ?
C13 C14 C15 122.81(9) . . ?
C13 C14 C22 119.85(9) . . ?
C15 C14 S1 113.98(7) . . ?
C22 C14 S1 111.87(8) . . ?
C22 C14 C15 58.58(7) . . ?
C16 C15 C14 119.29(9) . . ?
C16 C15 C23 112.84(9) . . ?
C22 C15 C14 59.80(7) . . ?
C22 C15 C16 118.50(9) . . ?
C22 C15 C23 118.49(9) . . ?
C23 C15 C14 118.32(9) . . ?
C17 C16 C15 117.90(10) . . ?
C17 C16 C21 119.64(10) . . ?
C21 C16 C15 122.23(10) . . ?
C16 C17 H17 119.9 . . ?
C18 C17 C16 120.23(11) . . ?
C18 C17 H17 119.9 . . ?
C17 C18 H18 120.0 . . ?
C19 C18 C17 119.92(11) . . ?
C19 C18 H18 120.0 . . ?
C18 C19 H19 120.0 . . ?
C18 C19 C20 119.99(11) . . ?
C20 C19 H19 120.0 . . ?
C19 C20 H20 119.9 . . ?
C21 C20 C19 120.24(12) . . ?
C21 C20 H20 119.9 . . ?
C16 C21 H21 120.0 . . ?
C20 C21 C16 119.99(11) . . ?
C20 C21 H21 120.0 . . ?
C14 C22 H22A 117.6 . . ?
C14 C22 H22B 117.6 . . ?
C15 C22 C14 61.62(7) . . ?
C15 C22 H22A 117.6 . . ?
C15 C22 H22B 117.6 . . ?
H22A C22 H22B 114.7 . . ?
C24 C23 C15 120.38(10) . . ?
C24 C23 C28 119.04(10) . . ?
C28 C23 C15 120.44(10) . . ?
C23 C24 H24 119.9 . . ?
C25 C24 C23 120.30(11) . . ?
C25 C24 H24 119.9 . . ?
C24 C25 H25 119.7 . . ?
C26 C25 C24 120.67(11) . . ?
C26 C25 H25 119.7 . . ?
C25 C26 H26 120.3 . . ?
C25 C26 C27 119.37(11) . . ?
C27 C26 H26 120.3 . . ?
C26 C27 H27 119.9 . . ?
C26 C27 C28 120.26(11) . . ?
C28 C27 H27 119.9 . . ?
C23 C28 H28 119.8 . . ?
C27 C28 C23 120.35(11) . . ?
C27 C28 H28 119.8 . . ?
F4 B1 F6 109.63(12) . . ?
F5 B1 F4 108.29(11) . . ?
F5 B1 F6 109.16(12) . . ?
F5 B1 F7 109.97(12) . . ?
F7 B1 F4 110.31(12) . . ?
F7 B1 F6 109.46(11) . . ?
N1 C29 C30 179.1(2) . . ?
C29 C30 H30A 109.5 . . ?
C29 C30 H30B 109.5 . . ?
C29 C30 H30C 109.5 . . ?
H30A C30 H30B 109.5 . . ?
H30A C30 H30C 109.5 . . ?
H30B C30 H30C 109.5 . . ?

loop_
_geom_bond_atom_site_label_1
_geom_bond_atom_site_label_2
_geom_bond_distance
_geom_bond_site_symmetry_2
_geom_bond_publ_flag
S1 C1 1.7796(11) . ?
S1 C8 1.7782(11) . ?
S1 C14 1.7960(11) . ?
F1 C13 1.3364(13) . ?
F2 C13 1.3439(13) . ?
F3 C13 1.3342(14) . ?
C1 C2 1.3875(15) . ?
C1 C6 1.3999(15) . ?
C2 H2 0.9500 . ?
C2 C3 1.3971(16) . ?
C3 H3 0.9500 . ?
C3 C4 1.3958(19) . ?
C4 H4 0.9500 . ?
C4 C5 1.3925(18) . ?
C5 H5 0.9500 . ?
C5 C6 1.3959(15) . ?
C6 C7 1.4647(16) . ?
C7 C8 1.3989(15) . ?
C7 C12 1.3936(16) . ?
C8 C9 1.3869(16) . ?
C9 H9 0.9500 . ?
C9 C10 1.3954(17) . ?
C10 H10 0.9500 . ?
C10 C11 1.392(2) . ?
C11 H11 0.9500 . ?
C11 C12 1.3894(19) . ?
C12 H12 0.9500 . ?
C13 C14 1.5133(15) . ?
C14 C15 1.5488(15) . ?
C14 C22 1.5214(15) . ?
C15 C16 1.5103(15) . ?
C15 C22 1.5023(15) . ?
C15 C23 1.5151(15) . ?
C16 C17 1.3944(15) . ?
C16 C21 1.3958(16) . ?
C17 H17 0.9500 . ?
C17 C18 1.3944(16) . ?
C18 H18 0.9500 . ?
C18 C19 1.3895(19) . ?
C19 H19 0.9500 . ?
C19 C20 1.3918(19) . ?
C20 H20 0.9500 . ?
C20 C21 1.3911(17) . ?
C21 H21 0.9500 . ?
C22 H22A 0.9900 . ?
C22 H22B 0.9900 . ?
C23 C24 1.3932(15) . ?
C23 C28 1.4001(15) . ?
C24 H24 0.9500 . ?
C24 C25 1.3930(17) . ?
C25 H25 0.9500 . ?
C25 C26 1.3873(19) . ?
C26 H26 0.9500 . ?
C26 C27 1.3927(18) . ?
C27 H27 0.9500 . ?
C27 C28 1.3943(16) . ?
C28 H28 0.9500 . ?
F4 B1 1.3907(16) . ?
F5 B1 1.3899(17) . ?
F6 B1 1.3936(16) . ?
F7 B1 1.3902(18) . ?
N1 C29 1.148(2) . ?
C29 C30 1.446(3) . ?
C30 H30A 0.9800 . ?
C30 H30B 0.9800 . ?
C30 H30C 0.9800 . ?

loop_
_geom_torsion_atom_site_label_1
_geom_torsion_atom_site_label_2
_geom_torsion_atom_site_label_3
_geom_torsion_atom_site_label_4
_geom_torsion
_geom_torsion_site_symmetry_1
_geom_torsion_site_symmetry_2
_geom_torsion_site_symmetry_3
_geom_torsion_site_symmetry_4
_geom_torsion_publ_flag
S1 C1 C2 C3 175.90(9) . . . . ?
S1 C1 C6 C5 -175.98(9) . . . . ?
S1 C1 C6 C7 2.71(12) . . . . ?
S1 C8 C9 C10 -174.91(9) . . . . ?
S1 C14 C15 C16 150.25(8) . . . . ?
S1 C14 C15 C22 -101.89(9) . . . . ?
S1 C14 C15 C23 6.37(12) . . . . ?
S1 C14 C22 C15 105.54(8) . . . . ?
F1 C13 C14 S1 167.83(8) . . . . ?
F1 C13 C14 C15 -42.27(14) . . . . ?
F1 C13 C14 C22 27.55(14) . . . . ?
F2 C13 C14 S1 48.93(12) . . . . ?
F2 C13 C14 C15 -161.16(9) . . . . ?
F2 C13 C14 C22 -91.35(12) . . . . ?
F3 C13 C14 S1 -71.19(11) . . . . ?
F3 C13 C14 C15 78.72(13) . . . . ?
F3 C13 C14 C22 148.53(10) . . . . ?
C1 S1 C8 C7 5.56(9) . . . . ?
C1 S1 C8 C9 -179.85(11) . . . . ?
C1 S1 C14 C13 37.38(10) . . . . ?
C1 S1 C14 C15 -115.15(8) . . . . ?
C1 S1 C14 C22 -179.29(7) . . . . ?
C1 C2 C3 C4 -0.95(18) . . . . ?
C1 C6 C7 C8 1.53(14) . . . . ?
C1 C6 C7 C12 -176.70(12) . . . . ?
C2 C1 C6 C5 -0.81(17) . . . . ?
C2 C1 C6 C7 177.88(11) . . . . ?
C2 C3 C4 C5 -0.14(19) . . . . ?
C3 C4 C5 C6 0.81(19) . . . . ?
C4 C5 C6 C1 -0.34(17) . . . . ?
C4 C5 C6 C7 -178.80(11) . . . . ?
C5 C6 C7 C8 -179.96(11) . . . . ?
C5 C6 C7 C12 1.8(2) . . . . ?
C6 C1 C2 C3 1.45(17) . . . . ?
C6 C7 C8 S1 -5.03(12) . . . . ?
C6 C7 C8 C9 -179.71(11) . . . . ?
C6 C7 C12 C11 -179.87(12) . . . . ?
C7 C8 C9 C10 -1.01(18) . . . . ?
C8 S1 C1 C2 -179.77(11) . . . . ?
C8 S1 C1 C6 -4.70(9) . . . . ?
C8 S1 C14 C13 -61.07(9) . . . . ?
C8 S1 C14 C15 146.39(8) . . . . ?
C8 S1 C14 C22 82.26(8) . . . . ?
C8 C7 C12 C11 1.98(18) . . . . ?
C8 C9 C10 C11 2.59(18) . . . . ?
C9 C10 C11 C12 -1.9(2) . . . . ?
C10 C11 C12 C7 -0.4(2) . . . . ?
C12 C7 C8 S1 173.41(9) . . . . ?
C12 C7 C8 C9 -1.27(17) . . . . ?
C13 C14 C15 C16 -0.39(15) . . . . ?
C13 C14 C15 C22 107.47(11) . . . . ?
C13 C14 C15 C23 -144.27(10) . . . . ?
C13 C14 C22 C15 -112.43(11) . . . . ?
C14 S1 C1 C2 71.08(11) . . . . ?
C14 S1 C1 C6 -113.86(8) . . . . ?
C14 S1 C8 C7 115.54(8) . . . . ?
C14 S1 C8 C9 -69.87(11) . . . . ?
C14 C15 C16 C17 120.01(11) . . . . ?
C14 C15 C16 C21 -65.64(14) . . . . ?
C14 C15 C23 C24 -97.71(12) . . . . ?
C14 C15 C23 C28 86.67(13) . . . . ?
C15 C16 C17 C18 174.60(10) . . . . ?
C15 C16 C21 C20 -174.50(11) . . . . ?
C15 C23 C24 C25 -176.33(10) . . . . ?
C15 C23 C28 C27 175.91(10) . . . . ?
C16 C15 C22 C14 109.15(10) . . . . ?
C16 C15 C23 C24 116.20(11) . . . . ?
C16 C15 C23 C28 -59.43(13) . . . . ?
C16 C17 C18 C19 0.21(18) . . . . ?
C17 C16 C21 C20 -0.25(17) . . . . ?
C17 C18 C19 C20 -0.36(19) . . . . ?
C18 C19 C20 C21 0.21(19) . . . . ?
C19 C20 C21 C16 0.10(19) . . . . ?
C21 C16 C17 C18 0.10(17) . . . . ?
C22 C14 C15 C16 -107.85(11) . . . . ?
C22 C14 C15 C23 108.26(11) . . . . ?
C22 C15 C16 C17 50.60(14) . . . . ?
C22 C15 C16 C21 -135.05(11) . . . . ?
C22 C15 C23 C24 -28.67(14) . . . . ?
C22 C15 C23 C28 155.71(10) . . . . ?
C23 C15 C16 C17 -94.26(12) . . . . ?
C23 C15 C16 C21 80.09(13) . . . . ?
C23 C15 C22 C14 -107.97(10) . . . . ?
C23 C24 C25 C26 0.73(17) . . . . ?
C24 C23 C28 C27 0.23(16) . . . . ?
C24 C25 C26 C27 -0.39(18) . . . . ?
C25 C26 C27 C28 -0.03(18) . . . . ?
C26 C27 C28 C23 0.11(17) . . . . ?
C28 C23 C24 C25 -0.64(16) . . . . ?
